data_7017449
loop_
_publ_author_name
'Larocque, Timothy G.'
'Badaj, Anna C.'
'Dastgir, Sarim'
'Lavoie, Gino G.'

_publ_section_title
;
 New stable aryl-substituted acyclic imino-N-heterocyclic carbene:
 synthesis, characterisation and coordination to early transition metals.
;
_journal_issue 47
_journal_name_full 'Dalton transactions (Cambridge, England : 2003)'
_journal_page_first 12705
_journal_page_last 12712
_journal_paper_doi 10.1039/c1dt11565k
_journal_volume 40
_journal_year 2011
_chemical_formula_moiety 'C25 H31 N3'
_chemical_formula_sum 'C25 H31 N3'
_chemical_formula_weight 373.53
_chemical_name_systematic
;
?
;
_space_group_IT_number 2
_symmetry_cell_setting triclinic
_symmetry_space_group_name_Hall '-P 1'
_symmetry_space_group_name_H-M 'P -1'
_atom_sites_solution_hydrogens geom
_atom_sites_solution_primary direct
_atom_sites_solution_secondary difmap
_audit_creation_method SHELXL-97
_cell_angle_alpha 70.656(2)
_cell_angle_beta 88.378(3)
_cell_angle_gamma 69.372(3)
_cell_formula_units_Z 2
_cell_length_a 8.5723(3)
_cell_length_b 11.8829(7)
_cell_length_c 12.3644(8)
_cell_measurement_reflns_used 10345
_cell_measurement_temperature 150(1)
_cell_measurement_theta_max 27.5
_cell_measurement_theta_min 2.6
_cell_volume 1106.61(11)
_computing_cell_refinement 'Denzo-SMN (Otwinowski & Minor, 1997)'
_computing_data_collection 'Collect (Nonius B.V., 1997-2002)'
_computing_data_reduction Denzo-SMN
_computing_molecular_graphics 'PLATON (Spek, 2003)'
_computing_publication_material 'SHELXTL V6.1'
_computing_structure_refinement 'SHELXTL V6.1 (Sheldrick, 2008)'
_computing_structure_solution 'SIR-92 (Altomare et al., 1994)'
_diffrn_ambient_temperature 150(1)
_diffrn_detector_area_resol_mean 9
_diffrn_measured_fraction_theta_full 0.981
_diffrn_measured_fraction_theta_max 0.981
_diffrn_measurement_device_type 'Nonius KappaCCD'
_diffrn_measurement_method '\f scans and \w scans with \k offsets'
_diffrn_radiation_monochromator graphite
_diffrn_radiation_source 'fine-focus sealed tube'
_diffrn_radiation_type MoK\a
_diffrn_radiation_wavelength 0.71073
_diffrn_reflns_av_R_equivalents 0.0480
_diffrn_reflns_av_sigmaI/netI 0.0701
_diffrn_reflns_limit_h_max 11
_diffrn_reflns_limit_h_min -11
_diffrn_reflns_limit_k_max 15
_diffrn_reflns_limit_k_min -14
_diffrn_reflns_limit_l_max 15
_diffrn_reflns_limit_l_min -15
_diffrn_reflns_number 10345
_diffrn_reflns_theta_full 27.50
_diffrn_reflns_theta_max 27.50
_diffrn_reflns_theta_min 2.59
_exptl_absorpt_coefficient_mu 0.066
_exptl_absorpt_correction_T_max 0.985
_exptl_absorpt_correction_T_min 0.768
_exptl_absorpt_correction_type multi-scan
_exptl_absorpt_process_details
;
multi-scan from symmetry-related measurements
Sortav (Blessing 1995)
;
_exptl_crystal_colour colourless
_exptl_crystal_density_diffrn 1.121
_exptl_crystal_density_method 'not measured'
_exptl_crystal_description block
_exptl_crystal_F_000 404
_exptl_crystal_size_max 0.34
_exptl_crystal_size_mid 0.34
_exptl_crystal_size_min 0.20
_refine_diff_density_max 0.423
_refine_diff_density_min -0.270
_refine_diff_density_rms 0.060
_refine_ls_extinction_method none
_refine_ls_goodness_of_fit_ref 1.049
_refine_ls_hydrogen_treatment constr
_refine_ls_matrix_type full
_refine_ls_number_parameters 261
_refine_ls_number_reflns 4990
_refine_ls_number_restraints 0
_refine_ls_restrained_S_all 1.049
_refine_ls_R_factor_all 0.1269
_refine_ls_R_factor_gt 0.0699
_refine_ls_shift/su_max 0.000
_refine_ls_shift/su_mean 0.000
_refine_ls_structure_factor_coef Fsqd
_refine_ls_weighting_details 'calc w=1/[\s^2^(Fo^2^)+(0.1206P)^2^] where P=(Fo^2^+2Fc^2^)/3'
_refine_ls_weighting_scheme calc
_refine_ls_wR_factor_gt 0.1747
_refine_ls_wR_factor_ref 0.2146
_reflns_number_gt 2899
_reflns_number_total 4990
_reflns_threshold_expression I>2\s(I)
_cod_data_source_file c1dt11565k.txt
_cod_data_source_block k09214
_cod_depositor_comments
;
The following automatic conversions were performed:

'_symmetry_cell_setting' value 'Triclinic' changed to 'triclinic'
according to /home/saulius/struct/CIF-dictionaries/cif_core.dic
dictionary named 'cif_core.dic' version 2.4.1 from 2010-06-29.

Automatic conversion script
Id: cif_fix_values 1715 2011-07-08 13:25:40Z adriana 
;
_cod_original_cell_volume 1106.61(10)
_cod_database_code 7017449

loop_
_symmetry_equiv_pos_as_xyz
'x, y, z'
'-x, -y, -z'

loop_
_atom_site_label
_atom_site_type_symbol
_atom_site_fract_x
_atom_site_fract_y
_atom_site_fract_z
_atom_site_U_iso_or_equiv
_atom_site_adp_type
_atom_site_occupancy
_atom_site_symmetry_multiplicity
_atom_site_calc_flag
_atom_site_refinement_flags
C1 C 0.7112(2) 0.2549(2) 0.79425(19) 0.0362(5) Uani 1 1 d .
C2 C 0.7055(3) 0.3033(2) 0.5977(2) 0.0414(6) Uani 1 1 d .
H2 H 0.7107 0.2929 0.5246 0.050 Uiso 1 1 calc R
C3 C 0.6784(3) 0.4120(2) 0.6183(2) 0.0413(6) Uani 1 1 d .
H3 H 0.6608 0.4941 0.5629 0.050 Uiso 1 1 calc R
C4 C 0.7487(2) 0.0776(2) 0.71982(18) 0.0317(5) Uani 1 1 d .
C5 C 0.8993(2) -0.0265(2) 0.8010(2) 0.0385(5) Uani 1 1 d .
C6 C 0.5014(2) 0.1388(2) 0.59849(19) 0.0333(5) Uani 1 1 d .
C7 C 0.4952(3) 0.1623(2) 0.47937(19) 0.0382(5) Uani 1 1 d .
C8 C 0.3450(3) 0.2388(2) 0.4130(2) 0.0451(6) Uani 1 1 d .
H8 H 0.3391 0.2558 0.3323 0.054 Uiso 1 1 calc R
C9 C 0.2029(3) 0.2912(2) 0.4618(2) 0.0490(6) Uani 1 1 d .
H9 H 0.1006 0.3443 0.4147 0.059 Uiso 1 1 calc R
C10 C 0.2100(3) 0.2662(2) 0.5796(2) 0.0439(6) Uani 1 1 d .
H10 H 0.1116 0.3019 0.6127 0.053 Uiso 1 1 calc R
C11 C 0.3591(2) 0.1894(2) 0.65042(19) 0.0348(5) Uani 1 1 d .
C12 C 0.6499(3) 0.1020(2) 0.4265(2) 0.0477(6) Uani 1 1 d .
H12A H 0.6185 0.1129 0.3471 0.072 Uiso 1 1 calc R
H12B H 0.7009 0.0105 0.4715 0.072 Uiso 1 1 calc R
H12C H 0.7303 0.1435 0.4268 0.072 Uiso 1 1 calc R
C13 C 0.3643(3) 0.1581(2) 0.7785(2) 0.0406(6) Uani 1 1 d .
H13A H 0.2519 0.1978 0.7990 0.061 Uiso 1 1 calc R
H13B H 0.4416 0.1909 0.8035 0.061 Uiso 1 1 calc R
H13C H 0.4028 0.0650 0.8167 0.061 Uiso 1 1 calc R
C14 C 0.6493(2) 0.47202(19) 0.79622(18) 0.0309(5) Uani 1 1 d .
C15 C 0.4832(2) 0.5442(2) 0.80397(19) 0.0348(5) Uani 1 1 d .
C16 C 0.4559(2) 0.6313(2) 0.86117(19) 0.0362(5) Uani 1 1 d .
H16 H 0.3439 0.6804 0.8680 0.043 Uiso 1 1 calc R
C17 C 0.5862(2) 0.6491(2) 0.90865(18) 0.0358(5) Uani 1 1 d .
C18 C 0.7497(2) 0.5739(2) 0.90033(18) 0.0342(5) Uani 1 1 d .
H18 H 0.8403 0.5835 0.9340 0.041 Uiso 1 1 calc R
C19 C 0.7839(2) 0.48528(19) 0.84441(18) 0.0326(5) Uani 1 1 d .
C20 C 0.3381(3) 0.5272(2) 0.7534(2) 0.0483(6) Uani 1 1 d .
H20A H 0.3414 0.5490 0.6699 0.073 Uiso 1 1 calc R
H20B H 0.2325 0.5836 0.7696 0.073 Uiso 1 1 calc R
H20C H 0.3463 0.4380 0.7880 0.073 Uiso 1 1 calc R
C21 C 0.5511(3) 0.7498(2) 0.9640(2) 0.0478(6) Uani 1 1 d .
H21A H 0.6514 0.7329 1.0120 0.072 Uiso 1 1 calc R
H21B H 0.4585 0.7476 1.0120 0.072 Uiso 1 1 calc R
H21C H 0.5205 0.8343 0.9040 0.072 Uiso 1 1 calc R
C22 C 0.9612(2) 0.4078(2) 0.8340(2) 0.0413(6) Uani 1 1 d .
H22A H 0.9803 0.3165 0.8691 0.062 Uiso 1 1 calc R
H22B H 1.0384 0.4290 0.8737 0.062 Uiso 1 1 calc R
H22C H 0.9804 0.4275 0.7525 0.062 Uiso 1 1 calc R
C23 C 0.8561(3) -0.0484(2) 0.9257(2) 0.0498(6) Uani 1 1 d .
H23A H 0.8228 0.0325 0.9406 0.075 Uiso 1 1 calc R
H23B H 0.9544 -0.1116 0.9785 0.075 Uiso 1 1 calc R
H23C H 0.7635 -0.0801 0.9377 0.075 Uiso 1 1 calc R
C24 C 1.0518(3) 0.0143(2) 0.7831(3) 0.0523(7) Uani 1 1 d .
H24A H 1.0697 0.0385 0.7012 0.078 Uiso 1 1 calc R
H24B H 1.1512 -0.0572 0.8281 0.078 Uiso 1 1 calc R
H24C H 1.0319 0.0875 0.8086 0.078 Uiso 1 1 calc R
C25 C 0.9374(3) -0.1512(2) 0.7758(3) 0.0562(7) Uani 1 1 d .
H25A H 0.8386 -0.1756 0.7857 0.084 Uiso 1 1 calc R
H25B H 1.0318 -0.2193 0.8292 0.084 Uiso 1 1 calc R
H25C H 0.9663 -0.1382 0.6965 0.084 Uiso 1 1 calc R
N1 N 0.72460(19) 0.20879(16) 0.70419(15) 0.0327(4) Uani 1 1 d .
N2 N 0.68126(19) 0.38048(16) 0.73744(15) 0.0336(4) Uani 1 1 d .
N3 N 0.6513(2) 0.04824(16) 0.66850(15) 0.0348(4) Uani 1 1 d .

loop_
_atom_site_aniso_label
_atom_site_aniso_U_11
_atom_site_aniso_U_22
_atom_site_aniso_U_33
_atom_site_aniso_U_23
_atom_site_aniso_U_13
_atom_site_aniso_U_12
C1 0.0347(11) 0.0352(12) 0.0384(13) -0.0149(11) 0.0027(9) -0.0101(9)
C2 0.0556(14) 0.0403(14) 0.0319(13) -0.0127(11) 0.0049(10) -0.0215(11)
C3 0.0565(13) 0.0368(13) 0.0306(13) -0.0069(11) -0.0002(10) -0.0211(10)
C4 0.0344(11) 0.0306(12) 0.0336(12) -0.0154(10) 0.0109(8) -0.0125(9)
C5 0.0335(11) 0.0307(12) 0.0473(15) -0.0116(11) -0.0024(9) -0.0083(9)
C6 0.0403(11) 0.0287(11) 0.0341(13) -0.0127(10) 0.0006(9) -0.0141(9)
C7 0.0511(13) 0.0338(12) 0.0333(13) -0.0099(10) 0.0021(10) -0.0212(10)
C8 0.0593(15) 0.0424(14) 0.0364(14) -0.0084(12) -0.0027(11) -0.0258(11)
C9 0.0490(14) 0.0418(15) 0.0494(17) -0.0053(12) -0.0130(11) -0.0168(11)
C10 0.0387(12) 0.0375(13) 0.0514(16) -0.0128(12) -0.0001(10) -0.0112(10)
C11 0.0345(11) 0.0330(12) 0.0386(13) -0.0135(11) 0.0028(9) -0.0128(9)
C12 0.0662(15) 0.0473(15) 0.0391(15) -0.0219(13) 0.0135(11) -0.0257(12)
C13 0.0384(12) 0.0464(14) 0.0396(14) -0.0194(12) 0.0073(9) -0.0142(10)
C14 0.0346(11) 0.0253(11) 0.0301(12) -0.0082(9) 0.0029(8) -0.0091(8)
C15 0.0335(11) 0.0302(12) 0.0372(13) -0.0078(10) 0.0015(9) -0.0108(9)
C16 0.0333(11) 0.0310(12) 0.0393(13) -0.0100(10) 0.0074(9) -0.0081(9)
C17 0.0445(12) 0.0324(12) 0.0305(12) -0.0112(10) 0.0077(9) -0.0140(9)
C18 0.0395(11) 0.0339(12) 0.0297(12) -0.0091(10) 0.0018(8) -0.0154(9)
C19 0.0335(11) 0.0279(11) 0.0324(12) -0.0066(10) 0.0012(8) -0.0097(8)
C20 0.0347(12) 0.0436(15) 0.0655(18) -0.0183(13) 0.0003(11) -0.0129(10)
C21 0.0565(14) 0.0432(14) 0.0497(16) -0.0250(13) 0.0114(11) -0.0172(11)
C22 0.0360(12) 0.0406(14) 0.0463(15) -0.0169(12) 0.0000(9) -0.0106(9)
C23 0.0588(15) 0.0401(14) 0.0425(16) -0.0028(12) -0.0109(11) -0.0180(11)
C24 0.0334(12) 0.0428(15) 0.078(2) -0.0209(14) -0.0017(11) -0.0104(10)
C25 0.0420(13) 0.0388(15) 0.083(2) -0.0254(15) -0.0061(12) -0.0048(10)
N1 0.0345(9) 0.0318(10) 0.0345(11) -0.0141(9) 0.0033(7) -0.0126(7)
N2 0.0364(9) 0.0298(10) 0.0339(11) -0.0115(8) 0.0014(7) -0.0106(7)
N3 0.0359(9) 0.0335(10) 0.0365(11) -0.0147(9) 0.0049(7) -0.0119(8)

loop_
_atom_type_symbol
_atom_type_description
_atom_type_scat_dispersion_real
_atom_type_scat_dispersion_imag
_atom_type_scat_source
C C 0.0033 0.0016 'International Tables Vol C Tables 4.2.6.8 and 6.1.1.4'
H H 0.0000 0.0000 'International Tables Vol C Tables 4.2.6.8 and 6.1.1.4'
N N 0.0061 0.0033 'International Tables Vol C Tables 4.2.6.8 and 6.1.1.4'

loop_
_geom_angle_atom_site_label_1
_geom_angle_atom_site_label_2
_geom_angle_atom_site_label_3
_geom_angle
N2 C1 N1 101.48(19)
C3 C2 N1 106.5(2)
C2 C3 N2 106.1(2)
N3 C4 N1 122.38(18)
N3 C4 C5 120.47(18)
N1 C4 C5 117.15(17)
C4 C5 C24 109.91(19)
C4 C5 C23 109.01(16)
C24 C5 C23 110.11(19)
C4 C5 C25 108.90(17)
C24 C5 C25 109.93(18)
C23 C5 C25 109.0(2)
C11 C6 C7 121.56(18)
C11 C6 N3 119.69(19)
C7 C6 N3 118.26(17)
C8 C7 C6 118.5(2)
C8 C7 C12 121.3(2)
C6 C7 C12 120.24(19)
C7 C8 C9 121.2(2)
C8 C9 C10 119.9(2)
C9 C10 C11 121.1(2)
C10 C11 C6 117.8(2)
C10 C11 C13 120.84(18)
C6 C11 C13 121.32(18)
C19 C14 C15 121.82(18)
C19 C14 N2 119.37(16)
C15 C14 N2 118.80(17)
C16 C15 C14 117.67(18)
C16 C15 C20 120.91(18)
C14 C15 C20 121.41(19)
C17 C16 C15 122.38(18)
C16 C17 C18 117.98(19)
C16 C17 C21 120.65(18)
C18 C17 C21 121.34(19)
C19 C18 C17 121.95(19)
C18 C19 C14 118.18(17)
C18 C19 C22 120.88(18)
C14 C19 C22 120.93(18)
C1 N1 C2 112.55(18)
C1 N1 C4 123.25(18)
C2 N1 C4 124.15(17)
C1 N2 C3 113.41(17)
C1 N2 C14 122.37(18)
C3 N2 C14 124.18(18)
C4 N3 C6 123.86(18)

loop_
_geom_bond_atom_site_label_1
_geom_bond_atom_site_label_2
_geom_bond_distance
C1 N2 1.354(3)
C1 N1 1.380(3)
C2 C3 1.338(3)
C2 N1 1.388(3)
C3 N2 1.393(3)
C4 N3 1.266(3)
C4 N1 1.444(3)
C4 C5 1.526(3)
C5 C24 1.533(3)
C5 C23 1.534(3)
C5 C25 1.535(3)
C6 C11 1.399(3)
C6 C7 1.404(3)
C6 N3 1.425(3)
C7 C8 1.377(3)
C7 C12 1.513(3)
C8 C9 1.382(3)
C9 C10 1.385(3)
C10 C11 1.395(3)
C11 C13 1.500(3)
C14 C19 1.393(3)
C14 C15 1.400(3)
C14 N2 1.445(2)
C15 C16 1.390(3)
C15 C20 1.511(3)
C16 C17 1.387(3)
C17 C18 1.394(3)
C17 C21 1.505(3)
C18 C19 1.388(3)
C19 C22 1.502(3)
